data_4500915
loop_
_publ_author_name
'Rajbanshi, Arbin'
'Moyer, Bruce A.'
'Custelcean, Radu'

_publ_section_title
;
 Sulfate Separation from Aqueous Alkaline Solutions by Selective
 Crystallization of Alkali Metal Coordination Capsules
;
_journal_issue 7
_journal_name_full 'Crystal Growth &amp; Design'
_journal_page_first 2702
_journal_paper_doi 10.1021/cg200515w
_journal_volume 11
_journal_year 2011
_chemical_formula_sum 'C24 H34 N10 Na O7 S0.5'
_chemical_formula_weight 613.63
_chemical_name_common 1
_chemical_name_systematic
; 
 ? 
;
_space_group_IT_number 14
_symmetry_cell_setting monoclinic
_symmetry_space_group_name_Hall '-P 2yn'
_symmetry_space_group_name_H-M 'P 1 21/n 1'
_atom_sites_solution_hydrogens geom
_atom_sites_solution_primary direct
_atom_sites_solution_secondary difmap
_audit_creation_method SHELXL-97
_cell_angle_alpha 90.00
_cell_angle_beta 91.6320(10)
_cell_angle_gamma 90.00
_cell_formula_units_Z 4
_cell_length_a 12.1207(6)
_cell_length_b 18.8019(9)
_cell_length_c 13.2832(7)
_cell_measurement_temperature 173(2)
_cell_volume 3025.9(3)
_computing_structure_refinement 'SHELXL-97 (Sheldrick, 1997)'
_computing_structure_solution 'SHELXS-97 (Sheldrick, 1990)'
_diffrn_ambient_temperature 173(2)
_diffrn_measured_fraction_theta_full 0.996
_diffrn_measured_fraction_theta_max 0.996
_diffrn_radiation_monochromator graphite
_diffrn_radiation_source 'fine-focus sealed tube'
_diffrn_radiation_type MoK\a
_diffrn_radiation_wavelength 0.71073
_diffrn_reflns_av_R_equivalents 0.0347
_diffrn_reflns_av_sigmaI/netI 0.0363
_diffrn_reflns_limit_h_max 16
_diffrn_reflns_limit_h_min -16
_diffrn_reflns_limit_k_max 25
_diffrn_reflns_limit_k_min -22
_diffrn_reflns_limit_l_max 17
_diffrn_reflns_limit_l_min -17
_diffrn_reflns_number 24250
_diffrn_reflns_theta_full 28.31
_diffrn_reflns_theta_max 28.31
_diffrn_reflns_theta_min 2.00
_exptl_absorpt_coefficient_mu 0.146
_exptl_absorpt_correction_T_max 0.9771
_exptl_absorpt_correction_T_min 0.9700
_exptl_absorpt_correction_type multi-scan
_exptl_absorpt_process_details SADABS
_exptl_crystal_density_diffrn 1.347
_exptl_crystal_density_method 'not measured'
_exptl_crystal_F_000 1292
_exptl_crystal_size_max 0.21
_exptl_crystal_size_mid 0.18
_exptl_crystal_size_min 0.16
_refine_diff_density_max 0.325
_refine_diff_density_min -0.196
_refine_diff_density_rms 0.054
_refine_ls_extinction_method none
_refine_ls_goodness_of_fit_ref 1.012
_refine_ls_hydrogen_treatment mixed
_refine_ls_matrix_type full
_refine_ls_number_parameters 410
_refine_ls_number_reflns 7505
_refine_ls_number_restraints 0
_refine_ls_restrained_S_all 1.012
_refine_ls_R_factor_all 0.0678
_refine_ls_R_factor_gt 0.0513
_refine_ls_shift/su_max 0.000
_refine_ls_shift/su_mean 0.000
_refine_ls_structure_factor_coef Fsqd
_refine_ls_weighting_details 'calc w=1/[\s^2^(Fo^2^)+(0.0592P)^2^+0.9397P] where P=(Fo^2^+2Fc^2^)/3'
_refine_ls_weighting_scheme calc
_refine_ls_wR_factor_gt 0.1153
_refine_ls_wR_factor_ref 0.1248
_reflns_number_gt 5860
_reflns_number_total 7505
_reflns_threshold_expression >2sigma(I)
_cod_data_source_file cg200515w_si_001.cif
_cod_data_source_block 1
_cod_original_sg_symbol_H-M P2(1)/n
_cod_original_formula_sum 'C24 H34 N10 Na O7 S0.50'
_cod_database_code 4500915

loop_
_symmetry_equiv_pos_as_xyz
'x, y, z'
'-x+1/2, y+1/2, -z+1/2'
'-x, -y, -z'
'x-1/2, -y-1/2, z-1/2'

loop_
_atom_site_label
_atom_site_type_symbol
_atom_site_fract_x
_atom_site_fract_y
_atom_site_fract_z
_atom_site_U_iso_or_equiv
_atom_site_adp_type
_atom_site_occupancy
_atom_site_symmetry_multiplicity
_atom_site_calc_flag
_atom_site_refinement_flags
S1 S 0.0000 0.0000 0.0000 0.02422(13) Uani 1 2 d S
Na1 Na 0.12176(5) 0.37334(3) 0.06510(5) 0.02503(16) Uani 1 1 d .
O1 O -0.21476(9) 0.11769(6) -0.34147(9) 0.0282(3) Uani 1 1 d .
N1 N -0.29574(11) 0.16505(7) 0.02236(10) 0.0233(3) Uani 1 1 d .
C1 C -0.32824(14) 0.18547(10) -0.08122(12) 0.0283(4) Uani 1 1 d .
H1A H -0.2795 0.2243 -0.1035 0.034 Uiso 1 1 calc R
H1B H -0.4048 0.2039 -0.0819 0.034 Uiso 1 1 calc R
O2 O -0.41438(11) -0.06126(8) 0.17168(12) 0.0451(4) Uani 1 1 d .
N2 N -0.20818(12) 0.10292(9) -0.17131(11) 0.0312(3) Uani 1 1 d .
H2 H -0.1664 0.0907 -0.1189 0.037 Uiso 1 1 calc R
C2 C -0.32180(14) 0.12404(10) -0.15495(13) 0.0293(4) Uani 1 1 d .
H2A H -0.3631 0.0829 -0.1286 0.035 Uiso 1 1 calc R
H2B H -0.3571 0.1382 -0.2200 0.035 Uiso 1 1 calc R
O3 O 0.05841(9) 0.27473(6) 0.15580(9) 0.0285(3) Uani 1 1 d .
N3 N -0.05595(12) 0.07936(9) -0.26196(11) 0.0333(4) Uani 1 1 d .
H3 H -0.0262 0.0679 -0.2029 0.040 Uiso 1 1 calc R
C3 C -0.16448(13) 0.10134(9) -0.26315(12) 0.0245(3) Uani 1 1 d .
O4 O -0.0809(2) 0.04974(13) 0.0106(2) 0.0340(6) Uani 0.50 1 d P
N4 N 0.17878(13) 0.02194(10) -0.40599(12) 0.0424(4) Uani 1 1 d .
C4 C 0.10592(15) 0.03150(11) -0.33420(14) 0.0357(4) Uani 1 1 d .
H4 H 0.1190 0.0083 -0.2715 0.043 Uiso 1 1 calc R
H4O H 0.0698(19) 0.4800(12) -0.0858(17) 0.042(6) Uiso 1 1 d .
O5 O 0.11209(19) 0.02247(13) 0.03940(18) 0.0300(5) Uani 0.50 1 d P
N5 N -0.28843(13) 0.01924(8) 0.12139(12) 0.0348(4) Uani 1 1 d .
H5 H -0.2254 0.0259 0.0914 0.042 Uiso 1 1 calc R
C5 C 0.01186(13) 0.07336(10) -0.34534(12) 0.0276(4) Uani 1 1 d .
O6 O -0.02482(19) -0.06946(12) 0.05806(17) 0.0268(5) Uani 0.50 1 d P
N6 N -0.25555(13) -0.09949(8) 0.10151(12) 0.0339(4) Uani 1 1 d .
H6 H -0.1947 -0.0852 0.0732 0.041 Uiso 1 1 calc R
C6 C -0.00625(16) 0.10752(11) -0.43690(14) 0.0369(4) Uani 1 1 d .
H6A H -0.0688 0.1373 -0.4478 0.044 Uiso 1 1 calc R
O7 O 0.0152(2) -0.02432(13) -0.10689(17) 0.0305(5) Uani 0.50 1 d P
N7 N -0.19619(15) -0.28726(9) 0.06449(13) 0.0422(4) Uani 1 1 d .
C7 C 0.06873(17) 0.09720(13) -0.51179(15) 0.0444(5) Uani 1 1 d .
H7 H 0.0577 0.1196 -0.5754 0.053 Uiso 1 1 calc R
O8 O 0.03752(10) 0.46006(6) 0.16059(9) 0.0289(3) Uani 1 1 d .
N8 N -0.06644(12) 0.19800(8) 0.08647(12) 0.0332(3) Uani 1 1 d .
H8 H -0.0813 0.1534 0.0710 0.040 Uiso 1 1 calc R
C8 C 0.15968(17) 0.05441(13) -0.49435(16) 0.0445(5) Uani 1 1 d .
H8A H 0.2104 0.0478 -0.5468 0.053 Uiso 1 1 calc R
O9 O 0.11933(11) 0.45377(8) -0.06362(11) 0.0392(3) Uani 1 1 d .
N9 N 0.09339(12) 0.15481(8) 0.15808(11) 0.0294(3) Uani 1 1 d .
H9 H 0.0636 0.1130 0.1454 0.035 Uiso 1 1 calc R
C9 C -0.38806(14) 0.12852(10) 0.07049(14) 0.0308(4) Uani 1 1 d .
H9A H -0.4289 0.0998 0.0193 0.037 Uiso 1 1 calc R
H9B H -0.4395 0.1645 0.0966 0.037 Uiso 1 1 calc R
N10 N 0.34030(14) 0.08252(9) 0.28333(12) 0.0391(4) Uani 1 1 d .
C10 C -0.34977(17) 0.08069(10) 0.15585(14) 0.0375(4) Uani 1 1 d .
H10A H -0.3024 0.1084 0.2035 0.045 Uiso 1 1 calc R
H10B H -0.4148 0.0641 0.1927 0.045 Uiso 1 1 calc R
C11 C -0.32545(15) -0.04748(10) 0.13416(13) 0.0296(4) Uani 1 1 d .
C12 C -0.19168(17) -0.21646(11) 0.06666(14) 0.0385(4) Uani 1 1 d .
H12 H -0.1300 -0.1941 0.0376 0.046 Uiso 1 1 calc R
C13 C -0.27144(14) -0.17300(10) 0.10876(13) 0.0289(4) Uani 1 1 d .
C14 C -0.35960(14) -0.20627(10) 0.15407(14) 0.0323(4) Uani 1 1 d .
H14 H -0.4155 -0.1793 0.1851 0.039 Uiso 1 1 calc R
C15 C -0.36373(16) -0.27996(10) 0.15268(14) 0.0344(4) Uani 1 1 d .
H15 H -0.4230 -0.3041 0.1831 0.041 Uiso 1 1 calc R
C16 C -0.28232(17) -0.31816(11) 0.10743(13) 0.0368(4) Uani 1 1 d .
H16 H -0.2874 -0.3686 0.1066 0.044 Uiso 1 1 calc R
C17 C -0.26282(14) 0.22805(9) 0.08147(13) 0.0302(4) Uani 1 1 d .
H17A H -0.2672 0.2168 0.1540 0.036 Uiso 1 1 calc R
H17B H -0.3153 0.2672 0.0662 0.036 Uiso 1 1 calc R
C18 C -0.14713(15) 0.25283(10) 0.05986(15) 0.0347(4) Uani 1 1 d .
H18A H -0.1423 0.2644 -0.0126 0.042 Uiso 1 1 calc R
H18B H -0.1304 0.2965 0.0990 0.042 Uiso 1 1 calc R
C19 C 0.02999(13) 0.21344(9) 0.13383(12) 0.0251(3) Uani 1 1 d .
C20 C 0.24035(16) 0.09078(10) 0.23988(14) 0.0354(4) Uani 1 1 d .
H20 H 0.1935 0.0503 0.2353 0.043 Uiso 1 1 calc R
C21 C 0.20049(14) 0.15482(9) 0.20094(12) 0.0264(3) Uani 1 1 d .
C22 C 0.27066(15) 0.21309(10) 0.20532(15) 0.0334(4) Uani 1 1 d .
H22 H 0.2483 0.2575 0.1775 0.040 Uiso 1 1 calc R
C23 C 0.37422(15) 0.20507(11) 0.25116(15) 0.0369(4) Uani 1 1 d .
H23 H 0.4232 0.2444 0.2561 0.044 Uiso 1 1 calc R
C24 C 0.40587(16) 0.13992(11) 0.28955(14) 0.0361(4) Uani 1 1 d .
H24 H 0.4766 0.1355 0.3216 0.043 Uiso 1 1 calc R
H1O H 0.0883 0.4931 0.1867 0.065(8) Uiso 1 1 d R
H2O H 0.0022 0.4524 0.2174 0.049(6) Uiso 1 1 d R
H3O H 0.1815 0.4743 -0.0762 0.058(7) Uiso 1 1 d R

loop_
_atom_site_aniso_label
_atom_site_aniso_U_11
_atom_site_aniso_U_22
_atom_site_aniso_U_33
_atom_site_aniso_U_23
_atom_site_aniso_U_13
_atom_site_aniso_U_12
S1 0.0233(3) 0.0285(3) 0.0208(3) -0.0014(2) 0.0004(2) -0.0062(2)
Na1 0.0266(3) 0.0228(3) 0.0256(3) -0.0003(3) -0.0008(2) -0.0005(3)
O1 0.0242(6) 0.0327(7) 0.0273(6) 0.0023(5) -0.0032(5) 0.0032(5)
N1 0.0228(7) 0.0241(7) 0.0228(6) -0.0014(5) -0.0001(5) 0.0017(6)
C1 0.0251(8) 0.0325(9) 0.0272(8) 0.0010(7) -0.0024(6) 0.0073(7)
O2 0.0380(8) 0.0364(8) 0.0622(9) -0.0074(7) 0.0247(7) -0.0028(6)
N2 0.0257(7) 0.0423(9) 0.0253(7) -0.0015(6) -0.0029(6) 0.0090(7)
C2 0.0223(8) 0.0389(10) 0.0267(8) -0.0045(7) -0.0010(6) 0.0025(7)
O3 0.0288(6) 0.0200(6) 0.0366(6) -0.0029(5) -0.0004(5) -0.0030(5)
N3 0.0258(8) 0.0487(10) 0.0253(7) 0.0048(7) -0.0015(6) 0.0101(7)
C3 0.0239(8) 0.0204(8) 0.0291(8) -0.0013(6) -0.0009(6) 0.0014(6)
O4 0.0285(13) 0.0284(13) 0.0452(15) -0.0008(11) 0.0042(11) 0.0111(11)
N4 0.0316(9) 0.0574(12) 0.0385(9) -0.0041(8) 0.0034(7) 0.0111(8)
C4 0.0297(9) 0.0470(12) 0.0301(9) 0.0004(8) -0.0019(7) 0.0074(8)
O5 0.0243(12) 0.0337(14) 0.0318(13) -0.0033(10) -0.0014(10) -0.0042(10)
N5 0.0356(8) 0.0283(8) 0.0413(9) 0.0018(7) 0.0145(7) 0.0026(7)
C5 0.0227(8) 0.0320(9) 0.0281(8) -0.0026(7) -0.0013(6) 0.0008(7)
O6 0.0303(12) 0.0242(12) 0.0258(11) 0.0044(9) -0.0011(9) -0.0024(10)
N6 0.0290(8) 0.0297(8) 0.0437(9) -0.0005(7) 0.0152(7) -0.0023(6)
C6 0.0312(10) 0.0420(11) 0.0375(10) 0.0095(8) 0.0028(8) 0.0051(8)
O7 0.0429(14) 0.0270(13) 0.0216(11) -0.0018(9) 0.0010(10) -0.0042(11)
N7 0.0562(11) 0.0315(9) 0.0400(9) -0.0028(7) 0.0192(8) 0.0023(8)
C7 0.0404(11) 0.0590(14) 0.0341(10) 0.0116(10) 0.0057(8) 0.0023(10)
O8 0.0288(6) 0.0267(6) 0.0312(6) -0.0005(5) 0.0022(5) 0.0019(5)
N8 0.0318(8) 0.0222(8) 0.0453(9) -0.0056(6) -0.0050(7) -0.0031(6)
C8 0.0365(11) 0.0594(14) 0.0381(10) -0.0025(10) 0.0095(8) 0.0044(10)
O9 0.0273(7) 0.0428(8) 0.0474(8) 0.0203(7) -0.0005(6) 0.0006(6)
N9 0.0323(8) 0.0190(7) 0.0367(8) -0.0024(6) -0.0027(6) -0.0037(6)
C9 0.0264(9) 0.0313(10) 0.0349(9) -0.0022(7) 0.0068(7) 0.0028(7)
N10 0.0414(9) 0.0339(9) 0.0418(9) 0.0058(7) -0.0021(7) 0.0076(7)
C10 0.0494(12) 0.0312(10) 0.0327(9) -0.0013(8) 0.0140(8) 0.0037(9)
C11 0.0296(9) 0.0320(10) 0.0277(8) -0.0011(7) 0.0060(7) 0.0001(7)
C12 0.0437(11) 0.0352(10) 0.0376(10) -0.0021(8) 0.0183(8) -0.0015(9)
C13 0.0300(9) 0.0297(9) 0.0270(8) -0.0014(7) 0.0028(7) -0.0016(7)
C14 0.0275(9) 0.0333(10) 0.0364(9) -0.0029(8) 0.0048(7) -0.0018(8)
C15 0.0362(10) 0.0343(10) 0.0328(9) 0.0002(8) 0.0039(8) -0.0077(8)
C16 0.0526(12) 0.0286(10) 0.0294(9) -0.0013(7) 0.0054(8) -0.0031(9)
C17 0.0313(9) 0.0257(9) 0.0333(9) -0.0043(7) -0.0035(7) 0.0041(7)
C18 0.0348(10) 0.0261(9) 0.0427(10) 0.0012(8) -0.0089(8) -0.0027(8)
C19 0.0271(8) 0.0236(8) 0.0248(8) -0.0014(6) 0.0056(6) -0.0030(7)
C20 0.0412(11) 0.0248(9) 0.0402(10) 0.0040(8) -0.0005(8) -0.0005(8)
C21 0.0296(9) 0.0233(8) 0.0265(8) -0.0025(6) 0.0042(7) 0.0020(7)
C22 0.0314(9) 0.0229(9) 0.0458(11) 0.0018(8) 0.0004(8) 0.0026(7)
C23 0.0294(9) 0.0313(10) 0.0500(11) -0.0056(8) 0.0002(8) 0.0004(8)
C24 0.0316(10) 0.0409(11) 0.0359(10) -0.0041(8) 0.0012(8) 0.0085(8)

loop_
_atom_type_symbol
_atom_type_description
_atom_type_scat_dispersion_real
_atom_type_scat_dispersion_imag
_atom_type_scat_source
C C 0.0033 0.0016 'International Tables Vol C Tables 4.2.6.8 and 6.1.1.4'
H H 0.0000 0.0000 'International Tables Vol C Tables 4.2.6.8 and 6.1.1.4'
N N 0.0061 0.0033 'International Tables Vol C Tables 4.2.6.8 and 6.1.1.4'
O O 0.0106 0.0060 'International Tables Vol C Tables 4.2.6.8 and 6.1.1.4'
Na Na 0.0362 0.0249 'International Tables Vol C Tables 4.2.6.8 and 6.1.1.4'
S S 0.1246 0.1234 'International Tables Vol C Tables 4.2.6.8 and 6.1.1.4'

loop_
_geom_angle_atom_site_label_1
_geom_angle_atom_site_label_2
_geom_angle_atom_site_label_3
_geom_angle
_geom_angle_site_symmetry_1
_geom_angle_site_symmetry_3
O4 S1 O4 180.0 3 .
O4 S1 O5 65.39(14) 3 .
O4 S1 O5 114.62(14) . .
O4 S1 O5 114.62(14) 3 3
O4 S1 O5 65.38(14) . 3
O5 S1 O5 180.0 . 3
O4 S1 O7 65.67(15) 3 .
O4 S1 O7 114.33(15) . .
O5 S1 O7 106.25(13) . .
O5 S1 O7 73.75(13) 3 .
O4 S1 O7 114.33(15) 3 3
O4 S1 O7 65.67(15) . 3
O5 S1 O7 73.75(13) . 3
O5 S1 O7 106.25(13) 3 3
O7 S1 O7 180.0 . 3
O4 S1 O6 112.07(14) 3 3
O4 S1 O6 67.93(14) . 3
O5 S1 O6 75.53(13) . 3
O5 S1 O6 104.47(13) 3 3
O7 S1 O6 75.91(12) . 3
O7 S1 O6 104.09(12) 3 3
O4 S1 O6 67.93(14) 3 .
O4 S1 O6 112.07(14) . .
O5 S1 O6 104.47(13) . .
O5 S1 O6 75.53(13) 3 .
O7 S1 O6 104.09(12) . .
O7 S1 O6 75.91(12) 3 .
O6 S1 O6 180.00(9) 3 .
O9 Na1 O1 110.25(5) . 4_666
O9 Na1 O8 86.99(5) . .
O1 Na1 O8 92.24(5) 4_666 .
O9 Na1 O3 155.33(6) . .
O1 Na1 O3 94.00(5) 4_666 .
O8 Na1 O3 96.82(5) . .
O9 Na1 N7 84.95(6) . 3
O1 Na1 N7 95.42(6) 4_666 3
O8 Na1 N7 170.41(6) . 3
O3 Na1 N7 88.42(5) . 3
C3 O1 Na1 150.24(11) . 4_565
C17 N1 C1 110.52(14) . .
C17 N1 C9 109.98(13) . .
C1 N1 C9 109.92(13) . .
N1 C1 C2 112.80(14) . .
C3 N2 C2 122.72(14) . .
N2 C2 C1 111.73(14) . .
C19 O3 Na1 135.01(11) . .
C3 N3 C5 126.55(14) . .
O1 C3 N2 124.32(15) . .
O1 C3 N3 122.31(15) . .
N2 C3 N3 113.38(14) . .
S1 O4 O5 61.57(13) . 3
S1 O4 O7 61.56(13) . 3
O5 O4 O7 101.23(19) 3 3
S1 O4 O6 61.42(12) . 3
O5 O4 O6 98.32(18) 3 3
O7 O4 O6 97.84(18) 3 3
C4 N4 C8 117.75(17) . .
N4 C4 C5 124.02(18) . .
S1 O5 O4 53.04(12) . 3
S1 O5 O7 53.26(10) . 3
O4 O5 O7 91.61(16) 3 3
C11 N5 C10 121.72(15) . .
C6 C5 C4 117.67(16) . .
C6 C5 N3 124.99(16) . .
C4 C5 N3 117.32(16) . .
S1 O6 O4 50.64(11) . 3
C11 N6 C13 126.50(15) . .
C7 C6 C5 118.42(18) . .
S1 O7 O4 52.76(12) . 3
S1 O7 O5 52.99(11) . 3
O4 O7 O5 91.27(16) 3 3
C12 N7 C16 117.19(17) . .
C12 N7 Na1 129.38(13) . 3
C16 N7 Na1 107.96(12) . 3
C6 C7 C8 120.03(19) . .
C19 N8 C18 121.98(15) . .
N4 C8 C7 122.10(18) . .
C19 N9 C21 126.79(14) . .
N1 C9 C10 112.48(15) . .
C20 N10 C24 117.47(16) . .
N5 C10 C9 112.68(15) . .
O2 C11 N5 123.23(17) . .
O2 C11 N6 122.33(17) . .
N5 C11 N6 114.44(15) . .
N7 C12 C13 124.44(18) . .
C14 C13 C12 117.39(17) . .
C14 C13 N6 125.69(16) . .
C12 C13 N6 116.92(16) . .
C15 C14 C13 118.15(17) . .
C16 C15 C14 120.17(17) . .
N7 C16 C15 122.64(18) . .
N1 C17 C18 112.69(14) . .
N8 C18 C17 110.82(15) . .
O3 C19 N8 123.05(16) . .
O3 C19 N9 122.80(15) . .
N8 C19 N9 114.14(15) . .
N10 C20 C21 124.20(18) . .
C22 C21 C20 117.51(17) . .
C22 C21 N9 125.20(16) . .
C20 C21 N9 117.27(16) . .
C23 C22 C21 118.58(17) . .
C24 C23 C22 119.88(18) . .
N10 C24 C23 122.32(18) . .

loop_
_geom_bond_atom_site_label_1
_geom_bond_atom_site_label_2
_geom_bond_distance
_geom_bond_site_symmetry_2
S1 O4 1.365(2) 3
S1 O4 1.365(2) .
S1 O5 1.503(2) .
S1 O5 1.503(2) 3
S1 O7 1.508(2) .
S1 O7 1.508(2) 3
S1 O6 1.550(2) 3
S1 O6 1.551(2) .
Na1 O9 2.2822(15) .
Na1 O1 2.3140(13) 4_666
Na1 O8 2.3202(13) .
Na1 O3 2.3519(13) .
Na1 N7 2.5465(17) 3
O1 C3 1.2296(19) .
O1 Na1 2.3141(13) 4_565
N1 C17 1.470(2) .
N1 C1 1.471(2) .
N1 C9 1.474(2) .
C1 C2 1.518(2) .
O2 C11 1.228(2) .
N2 C3 1.344(2) .
N2 C2 1.456(2) .
O3 C19 1.235(2) .
N3 C3 1.379(2) .
N3 C5 1.402(2) .
O4 O5 1.553(3) 3
O4 O7 1.563(4) 3
O4 O6 1.636(3) 3
N4 C4 1.330(2) .
N4 C8 1.337(3) .
C4 C5 1.390(2) .
O5 O4 1.553(3) 3
O5 O7 1.806(3) 3
N5 C11 1.345(2) .
N5 C10 1.455(2) .
C5 C6 1.387(2) .
O6 O4 1.636(3) 3
N6 C11 1.372(2) .
N6 C13 1.399(2) .
C6 C7 1.380(3) .
O7 O4 1.563(4) 3
O7 O5 1.806(3) 3
N7 C12 1.333(3) .
N7 C16 1.337(3) .
N7 Na1 2.5465(17) 3
C7 C8 1.379(3) .
N8 C19 1.343(2) .
N8 C18 1.458(2) .
N9 C19 1.377(2) .
N9 C21 1.403(2) .
C9 C10 1.510(3) .
N10 C20 1.336(2) .
N10 C24 1.342(3) .
C12 C13 1.395(3) .
C13 C14 1.390(2) .
C14 C15 1.386(3) .
C15 C16 1.373(3) .
C17 C18 1.513(3) .
C20 C21 1.392(2) .
C21 C22 1.387(2) .
C22 C23 1.388(3) .
C23 C24 1.377(3) .
